data_7119982
loop_
_publ_author_name
'Ding, Dong'
'Mou, Tao'
'Xue, Jiahui'
'Jiang, Xuefeng'

_publ_section_title
;
 Access to Divergent Benzo-Heterocycles via a Catalyst-Dependent Strategy
 in the Controllable Cyclization of o-Alkynyl-N-methoxyl-benzamides
;
_journal_name_full 'Chem. Commun.'
_journal_paper_doi 10.1039/C7CC01861D
_journal_year 2017
_chemical_formula_sum 'C16 H13 N O2'
_chemical_formula_weight 251.27
_chemical_name_systematic
; 
 ? 
;
_space_group_IT_number 14
_symmetry_cell_setting monoclinic
_symmetry_space_group_name_Hall '-P 2ybc'
_symmetry_space_group_name_H-M 'P 1 21/c 1'
_atom_sites_solution_hydrogens geom
_atom_sites_solution_primary direct
_atom_sites_solution_secondary difmap
_audit_creation_method SHELXL-97
_audit_update_record
;
2016-11-07 deposited with the CCDC.
2017-04-18 downloaded from the CCDC.
;
_cell_angle_alpha 90.00
_cell_angle_beta 111.386(2)
_cell_angle_gamma 90.00
_cell_formula_units_Z 4
_cell_length_a 10.0672(6)
_cell_length_b 14.8765(9)
_cell_length_c 9.2489(6)
_cell_measurement_reflns_used 4128
_cell_measurement_temperature 296(2)
_cell_measurement_theta_max 24.42
_cell_measurement_theta_min 2.73
_cell_volume 1289.78(14)
_computing_structure_refinement 'SHELXL-97 (Sheldrick, 2008)'
_computing_structure_solution 'SHELXS-97 (Sheldrick, 2008)'
_diffrn_ambient_temperature 296(2)
_diffrn_measured_fraction_theta_full 1.000
_diffrn_measured_fraction_theta_max 1.000
_diffrn_measurement_device_type 'Bruker Smart Apex II CCD'
_diffrn_radiation_monochromator graphite
_diffrn_radiation_source 'fine-focus sealed tube'
_diffrn_radiation_type MoK\a
_diffrn_radiation_wavelength 0.71073
_diffrn_reflns_av_R_equivalents 0.0299
_diffrn_reflns_av_sigmaI/netI 0.0191
_diffrn_reflns_limit_h_max 11
_diffrn_reflns_limit_h_min -11
_diffrn_reflns_limit_k_max 17
_diffrn_reflns_limit_k_min -17
_diffrn_reflns_limit_l_max 10
_diffrn_reflns_limit_l_min -10
_diffrn_reflns_number 14771
_diffrn_reflns_theta_full 25.00
_diffrn_reflns_theta_max 25.00
_diffrn_reflns_theta_min 2.17
_exptl_absorpt_coefficient_mu 0.086
_exptl_absorpt_correction_T_max 0.9797
_exptl_absorpt_correction_T_min 0.9648
_exptl_absorpt_correction_type multi-scan
_exptl_absorpt_process_details sadabs
_exptl_crystal_colour colorless
_exptl_crystal_density_diffrn 1.294
_exptl_crystal_density_method 'not measured'
_exptl_crystal_description block
_exptl_crystal_F_000 528
_exptl_crystal_size_max 0.42
_exptl_crystal_size_mid 0.33
_exptl_crystal_size_min 0.24
_refine_diff_density_max 0.097
_refine_diff_density_min -0.147
_refine_diff_density_rms 0.027
_refine_ls_extinction_method none
_refine_ls_goodness_of_fit_ref 1.024
_refine_ls_hydrogen_treatment mixed
_refine_ls_matrix_type full
_refine_ls_number_parameters 172
_refine_ls_number_reflns 2264
_refine_ls_number_restraints 0
_refine_ls_restrained_S_all 1.024
_refine_ls_R_factor_all 0.0491
_refine_ls_R_factor_gt 0.0345
_refine_ls_shift/su_max 0.000
_refine_ls_shift/su_mean 0.000
_refine_ls_structure_factor_coef Fsqd
_refine_ls_weighting_details 'calc w=1/[\s^2^(Fo^2^)+(0.0400P)^2^+0.2305P] where P=(Fo^2^+2Fc^2^)/3'
_refine_ls_weighting_scheme calc
_refine_ls_wR_factor_gt 0.0817
_refine_ls_wR_factor_ref 0.0913
_reflns_number_gt 1738
_reflns_number_total 2264
_reflns_threshold_expression >2sigma(I)
_cod_data_source_file c7cc01861d2.cif
_cod_data_source_block z
_cod_depositor_comments
;
The following automatic conversions were performed:

'_symmetry_cell_setting' value 'Monoclinic' changed to 'monoclinic'
according to
/home/data/users/saulius/crontab/automatic-downloads/rss-feeds/RSC/lib/dictionaries/cif_core.dic
dictionary named 'cif_core.dic' version 2.4.2 from 2011-04-26.

Automatic conversion script
Id: cif_fix_values 4973 2017-02-22 13:04:09Z antanas 
;
_cod_original_sg_symbol_H-M P2(1)/c
_cod_database_code 7119982

loop_
_symmetry_equiv_pos_as_xyz
'x, y, z'
'-x, y+1/2, -z+1/2'
'-x, -y, -z'
'x, -y-1/2, z-1/2'

loop_
_atom_site_label
_atom_site_type_symbol
_atom_site_fract_x
_atom_site_fract_y
_atom_site_fract_z
_atom_site_U_iso_or_equiv
_atom_site_adp_type
_atom_site_occupancy
_atom_site_symmetry_multiplicity
_atom_site_calc_flag
_atom_site_refinement_flags
N1 N 0.28243(12) 0.05706(8) 0.21912(13) 0.0478(3) Uani 1 1 d .
O1 O 0.15493(10) 0.08718(7) 0.22904(12) 0.0557(3) Uani 1 1 d .
O2 O 0.32833(12) 0.20021(7) 0.16468(14) 0.0694(3) Uani 1 1 d .
C1 C 0.36618(16) 0.12160(10) 0.18611(16) 0.0504(4) Uani 1 1 d .
C2 C 0.50056(15) 0.08630(10) 0.18227(15) 0.0479(4) Uani 1 1 d .
C3 C 0.59321(17) 0.14463(11) 0.14729(18) 0.0600(4) Uani 1 1 d .
H3A H 0.5680 0.2045 0.1242 0.072 Uiso 1 1 calc R
C4 C 0.72099(18) 0.11387(13) 0.1469(2) 0.0674(5) Uani 1 1 d .
H4A H 0.7826 0.1531 0.1240 0.081 Uiso 1 1 calc R
C5 C 0.75939(18) 0.02460(13) 0.1803(2) 0.0669(5) Uani 1 1 d .
H5A H 0.8469 0.0044 0.1805 0.080 Uiso 1 1 calc R
C6 C 0.66961(16) -0.03394(11) 0.21293(18) 0.0577(4) Uani 1 1 d .
H6A H 0.6959 -0.0939 0.2336 0.069 Uiso 1 1 calc R
C7 C 0.53800(15) -0.00455(10) 0.21552(16) 0.0476(3) Uani 1 1 d .
C8 C 0.44114(15) -0.06338(10) 0.24936(17) 0.0494(4) Uani 1 1 d .
H8A H 0.4657 -0.1235 0.2715 0.059 Uiso 1 1 calc R
C9 C 0.31547(15) -0.03378(9) 0.24984(15) 0.0448(3) Uani 1 1 d .
C10 C 0.20601(15) -0.09146(9) 0.27597(16) 0.0453(3) Uani 1 1 d .
C11 C 0.07807(16) -0.10976(10) 0.15590(17) 0.0527(4) Uani 1 1 d .
H11A H 0.0605 -0.0857 0.0578 0.063 Uiso 1 1 calc R
C12 C -0.02328(17) -0.16337(10) 0.1808(2) 0.0581(4) Uani 1 1 d .
H12A H -0.1079 -0.1761 0.0990 0.070 Uiso 1 1 calc R
C13 C -0.00013(18) -0.19808(10) 0.3258(2) 0.0609(4) Uani 1 1 d .
H13A H -0.0698 -0.2329 0.3428 0.073 Uiso 1 1 calc R
C14 C 0.1266(2) -0.18094(11) 0.4451(2) 0.0651(5) Uani 1 1 d .
H14A H 0.1432 -0.2048 0.5431 0.078 Uiso 1 1 calc R
C15 C 0.22961(18) -0.12836(10) 0.42038(18) 0.0582(4) Uani 1 1 d .
H15A H 0.3156 -0.1177 0.5017 0.070 Uiso 1 1 calc R
C16 C 0.1791(2) 0.11549(13) 0.3854(2) 0.0756(5) Uani 1 1 d .
H16A H 0.0912 0.1366 0.3915 0.113 Uiso 1 1 calc R
H16B H 0.2482 0.1631 0.4140 0.113 Uiso 1 1 calc R
H16C H 0.2141 0.0657 0.4549 0.113 Uiso 1 1 calc R

loop_
_atom_site_aniso_label
_atom_site_aniso_U_11
_atom_site_aniso_U_22
_atom_site_aniso_U_33
_atom_site_aniso_U_23
_atom_site_aniso_U_13
_atom_site_aniso_U_12
N1 0.0448(7) 0.0479(7) 0.0518(7) 0.0027(5) 0.0188(6) 0.0059(5)
O1 0.0500(6) 0.0607(6) 0.0586(6) 0.0040(5) 0.0226(5) 0.0120(5)
O2 0.0723(8) 0.0485(7) 0.0883(9) 0.0133(6) 0.0303(7) 0.0089(5)
C1 0.0534(9) 0.0486(9) 0.0463(8) 0.0031(7) 0.0146(7) 0.0008(7)
C2 0.0491(8) 0.0520(8) 0.0393(8) -0.0027(6) 0.0121(6) -0.0039(7)
C3 0.0640(10) 0.0572(10) 0.0587(10) -0.0006(7) 0.0222(8) -0.0091(8)
C4 0.0627(11) 0.0769(12) 0.0690(11) -0.0064(9) 0.0317(9) -0.0189(9)
C5 0.0534(10) 0.0829(13) 0.0700(11) -0.0092(9) 0.0291(9) -0.0037(9)
C6 0.0523(9) 0.0627(10) 0.0596(10) -0.0040(8) 0.0224(8) 0.0026(8)
C7 0.0458(8) 0.0532(8) 0.0423(8) -0.0044(6) 0.0143(6) -0.0009(7)
C8 0.0520(9) 0.0451(8) 0.0514(8) 0.0013(6) 0.0190(7) 0.0033(7)
C9 0.0473(8) 0.0461(8) 0.0396(7) -0.0010(6) 0.0140(6) 0.0010(6)
C10 0.0475(8) 0.0435(8) 0.0475(8) -0.0043(6) 0.0204(7) 0.0016(6)
C11 0.0516(9) 0.0546(9) 0.0503(9) -0.0012(7) 0.0167(7) 0.0012(7)
C12 0.0484(9) 0.0547(9) 0.0688(11) -0.0094(8) 0.0187(8) -0.0022(7)
C13 0.0659(11) 0.0501(9) 0.0787(12) -0.0128(8) 0.0405(10) -0.0106(8)
C14 0.0861(13) 0.0604(10) 0.0560(10) -0.0031(8) 0.0345(10) -0.0151(9)
C15 0.0643(10) 0.0584(9) 0.0481(9) -0.0028(7) 0.0162(8) -0.0106(8)
C16 0.0993(14) 0.0726(12) 0.0648(11) 0.0027(9) 0.0418(10) 0.0239(10)

loop_
_atom_type_symbol
_atom_type_description
_atom_type_scat_dispersion_real
_atom_type_scat_dispersion_imag
_atom_type_scat_source
C C 0.0033 0.0016 'International Tables Vol C Tables 4.2.6.8 and 6.1.1.4'
H H 0.0000 0.0000 'International Tables Vol C Tables 4.2.6.8 and 6.1.1.4'
N N 0.0061 0.0033 'International Tables Vol C Tables 4.2.6.8 and 6.1.1.4'
O O 0.0106 0.0060 'International Tables Vol C Tables 4.2.6.8 and 6.1.1.4'

loop_
_geom_angle_atom_site_label_1
_geom_angle_atom_site_label_2
_geom_angle_atom_site_label_3
_geom_angle
C1 N1 O1 116.20(11)
C1 N1 C9 126.71(12)
O1 N1 C9 117.04(11)
N1 O1 C16 109.74(11)
O2 C1 N1 121.35(14)
O2 C1 C2 125.09(14)
N1 C1 C2 113.55(12)
C3 C2 C7 119.97(14)
C3 C2 C1 118.97(13)
C7 C2 C1 121.05(13)
C4 C3 C2 120.12(16)
C4 C3 H3A 119.9
C2 C3 H3A 119.9
C3 C4 C5 120.42(16)
C3 C4 H4A 119.8
C5 C4 H4A 119.8
C6 C5 C4 120.47(16)
C6 C5 H5A 119.8
C4 C5 H5A 119.8
C5 C6 C7 120.66(16)
C5 C6 H6A 119.7
C7 C6 H6A 119.7
C6 C7 C2 118.35(14)
C6 C7 C8 122.50(14)
C2 C7 C8 119.14(13)
C9 C8 C7 121.34(13)
C9 C8 H8A 119.3
C7 C8 H8A 119.3
C8 C9 N1 118.18(13)
C8 C9 C10 124.60(13)
N1 C9 C10 117.19(12)
C15 C10 C11 118.55(13)
C15 C10 C9 120.72(13)
C11 C10 C9 120.73(13)
C12 C11 C10 120.48(14)
C12 C11 H11A 119.8
C10 C11 H11A 119.8
C13 C12 C11 120.50(15)
C13 C12 H12A 119.7
C11 C12 H12A 119.7
C14 C13 C12 119.45(15)
C14 C13 H13A 120.3
C12 C13 H13A 120.3
C13 C14 C15 120.36(15)
C13 C14 H14A 119.8
C15 C14 H14A 119.8
C10 C15 C14 120.62(15)
C10 C15 H15A 119.7
C14 C15 H15A 119.7
O1 C16 H16A 109.5
O1 C16 H16B 109.5
H16A C16 H16B 109.5
O1 C16 H16C 109.5
H16A C16 H16C 109.5
H16B C16 H16C 109.5

loop_
_geom_bond_atom_site_label_1
_geom_bond_atom_site_label_2
_geom_bond_distance
N1 C1 1.3832(18)
N1 O1 1.3938(14)
N1 C9 1.3959(18)
O1 C16 1.4389(19)
O2 C1 1.2236(17)
C1 C2 1.464(2)
C2 C3 1.396(2)
C2 C7 1.407(2)
C3 C4 1.367(2)
C3 H3A 0.9300
C4 C5 1.386(2)
C4 H4A 0.9300
C5 C6 1.366(2)
C5 H5A 0.9300
C6 C7 1.404(2)
C6 H6A 0.9300
C7 C8 1.427(2)
C8 C9 1.3412(19)
C8 H8A 0.9300
C9 C10 1.4843(19)
C10 C15 1.382(2)
C10 C11 1.387(2)
C11 C12 1.379(2)
C11 H11A 0.9300
C12 C13 1.375(2)
C12 H12A 0.9300
C13 C14 1.372(2)
C13 H13A 0.9300
C14 C15 1.383(2)
C14 H14A 0.9300
C15 H15A 0.9300
C16 H16A 0.9600
C16 H16B 0.9600
C16 H16C 0.9600

loop_
_geom_torsion_atom_site_label_1
_geom_torsion_atom_site_label_2
_geom_torsion_atom_site_label_3
_geom_torsion_atom_site_label_4
_geom_torsion
C1 N1 O1 C16 -88.38(15)
C9 N1 O1 C16 88.96(15)
O1 N1 C1 O2 -1.1(2)
C9 N1 C1 O2 -178.14(14)
O1 N1 C1 C2 178.12(11)
C9 N1 C1 C2 1.1(2)
O2 C1 C2 C3 -2.0(2)
N1 C1 C2 C3 178.83(13)
O2 C1 C2 C7 177.00(14)
N1 C1 C2 C7 -2.17(19)
C7 C2 C3 C4 -0.7(2)
C1 C2 C3 C4 178.32(14)
C2 C3 C4 C5 0.3(2)
C3 C4 C5 C6 0.5(3)
C4 C5 C6 C7 -1.0(2)
C5 C6 C7 C2 0.6(2)
C5 C6 C7 C8 -179.87(14)
C3 C2 C7 C6 0.2(2)
C1 C2 C7 C6 -178.76(13)
C3 C2 C7 C8 -179.32(13)
C1 C2 C7 C8 1.7(2)
C6 C7 C8 C9 -179.44(13)
C2 C7 C8 C9 0.1(2)
C7 C8 C9 N1 -1.2(2)
C7 C8 C9 C10 176.77(13)
C1 N1 C9 C8 0.6(2)
O1 N1 C9 C8 -176.43(12)
C1 N1 C9 C10 -177.54(13)
O1 N1 C9 C10 5.44(17)
C8 C9 C10 C15 69.5(2)
N1 C9 C10 C15 -112.46(15)
C8 C9 C10 C11 -110.22(17)
N1 C9 C10 C11 67.78(17)
C15 C10 C11 C12 0.3(2)
C9 C10 C11 C12 -179.98(13)
C10 C11 C12 C13 1.2(2)
C11 C12 C13 C14 -1.7(2)
C12 C13 C14 C15 0.7(2)
C11 C10 C15 C14 -1.2(2)
C9 C10 C15 C14 178.98(14)
C13 C14 C15 C10 0.8(2)
